data_7059606
loop_
_publ_author_name
'Yang, Rui'
'Dong, Zhen'
'Ye, Zhiwen'

_publ_section_title
;
 Exploration of low-melting energetic compounds: influence of substituents
 on melting points
;
_journal_issue 32
_journal_name_full 'New Journal of Chemistry'
_journal_page_first 13576
_journal_page_last 13583
_journal_paper_doi 10.1039/D0NJ01166E
_journal_volume 44
_journal_year 2020
_chemical_formula_moiety 'C3 H4 N4 O3'
_chemical_formula_sum 'C3 H4 N4 O3'
_chemical_formula_weight 144.10
_space_group_crystal_system monoclinic
_space_group_IT_number 14
_space_group_name_Hall '-P 2yn'
_space_group_name_H-M_alt 'P 1 21/n 1'
_atom_sites_solution_hydrogens geom
_atom_sites_solution_primary dual
_audit_block_doi 10.5517/ccdc.csd.cc24l2ys
_audit_creation_date 2019-06-24
_audit_creation_method
;
Olex2 1.2
(compiled 2018.05.29 svn.r3508 for OlexSys, GUI svn.r5506)
;
_audit_update_record
;
2020-04-17 deposited with the CCDC.	2020-05-11 downloaded from the CCDC.
;
_cell_angle_alpha 90
_cell_angle_beta 93.826(4)
_cell_angle_gamma 90
_cell_formula_units_Z 4
_cell_length_a 8.6101(8)
_cell_length_b 6.4020(7)
_cell_length_c 10.0437(9)
_cell_measurement_reflns_used 2722
_cell_measurement_temperature 150(2)
_cell_measurement_theta_max 31.22
_cell_measurement_theta_min 3.02
_cell_volume 552.39(9)
_computing_cell_refinement 'SAINT v8.37A (Bruker, 2015)'
_computing_data_reduction 'SAINT v8.37A (Bruker, 2015)'
_computing_molecular_graphics 'Olex2 (Dolomanov et al., 2009)'
_computing_publication_material 'Olex2 (Dolomanov et al., 2009)'
_computing_structure_refinement 'ShelXL (Sheldrick, 2015)'
_computing_structure_solution 'ShelXT (Sheldrick, 2015)'
_diffrn_ambient_temperature 150.01
_diffrn_measured_fraction_theta_full 0.995
_diffrn_measured_fraction_theta_max 0.996
_diffrn_measurement_device_type 'Bruker APEX-II CCD'
_diffrn_measurement_method '\f and \w scans'
_diffrn_radiation_type MoK\a
_diffrn_radiation_wavelength 0.71073
_diffrn_reflns_av_R_equivalents 0.0373
_diffrn_reflns_av_unetI/netI 0.0294
_diffrn_reflns_Laue_measured_fraction_full 0.995
_diffrn_reflns_Laue_measured_fraction_max 0.996
_diffrn_reflns_limit_h_max 11
_diffrn_reflns_limit_h_min -10
_diffrn_reflns_limit_k_max 8
_diffrn_reflns_limit_k_min -8
_diffrn_reflns_limit_l_max 13
_diffrn_reflns_limit_l_min -12
_diffrn_reflns_number 6154
_diffrn_reflns_point_group_measured_fraction_full 0.995
_diffrn_reflns_point_group_measured_fraction_max 0.996
_diffrn_reflns_theta_full 25.242
_diffrn_reflns_theta_max 27.866
_diffrn_reflns_theta_min 3.018
_diffrn_standards_number 0
_exptl_absorpt_coefficient_mu 0.154
_exptl_absorpt_correction_T_max 0.7463
_exptl_absorpt_correction_T_min 0.6970
_exptl_absorpt_correction_type multi-scan
_exptl_absorpt_process_details
;
SADABS-2016/2 (Bruker,2016/2) was used for absorption correction.
wR2(int) was 0.0656 before and 0.0533 after correction.
The Ratio of minimum to maximum transmission is 0.9339.
The \l/2 correction factor is Not present.
;
_exptl_crystal_colour colorless
_exptl_crystal_density_diffrn 1.733
_exptl_crystal_description block
_exptl_crystal_F_000 296
_exptl_crystal_size_max 0.2
_exptl_crystal_size_mid 0.15
_exptl_crystal_size_min 0.1
_refine_diff_density_max 0.333
_refine_diff_density_min -0.289
_refine_diff_density_rms 0.063
_refine_ls_extinction_method none
_refine_ls_goodness_of_fit_ref 1.077
_refine_ls_hydrogen_treatment mixed
_refine_ls_matrix_type full
_refine_ls_number_parameters 93
_refine_ls_number_reflns 1312
_refine_ls_number_restraints 0
_refine_ls_restrained_S_all 1.077
_refine_ls_R_factor_all 0.0529
_refine_ls_R_factor_gt 0.0370
_refine_ls_shift/su_max 0.000
_refine_ls_shift/su_mean 0.000
_refine_ls_structure_factor_coef Fsqd
_refine_ls_weighting_details 'w=1/[\s^2^(Fo^2^)+(0.0500P)^2^+0.1983P] where P=(Fo^2^+2Fc^2^)/3'
_refine_ls_weighting_scheme calc
_refine_ls_wR_factor_gt 0.0898
_refine_ls_wR_factor_ref 0.0986
_reflns_Friedel_coverage 0.000
_reflns_number_gt 1059
_reflns_number_total 1312
_reflns_threshold_expression 'I > 2\s(I)'
_cod_data_source_file d0nj01166e2.cif
_cod_data_source_block mo_0624_2_0m
_cod_depositor_comments
;Adding full bibliography for 7059603--7059606.cif.

 Adding full bibliography for 7059603--7059606.cif.
;
_cod_database_code 7059606
_shelx_shelxl_version_number 2018/3
_shelx_space_group_comment
;
The symmetry employed for this shelxl refinement is uniquely defined
by the following loop, which should always be used as a source of
symmetry information in preference to the above space-group names.
They are only intended as comments.
;
_olex2_refinement_description
;
1. Fixed Uiso
 At 1.2 times of:
  All C(H,H) groups
 At 1.5 times of:
  All O(H) groups
2.a Secondary CH2 refined with riding coordinates:
 C00A(H00A,H00B)
2.b Aromatic/amide H refined with riding coordinates:
 N007(H007)
2.c Idealised tetrahedral OH refined as rotating group:
 O001(H001)
;
_olex2_submission_special_instructions 'No special instructions were received'

loop_
_space_group_symop_operation_xyz
'x, y, z'
'-x+1/2, y+1/2, -z+1/2'
'-x, -y, -z'
'x-1/2, -y-1/2, z-1/2'

loop_
_atom_site_label
_atom_site_type_symbol
_atom_site_fract_x
_atom_site_fract_y
_atom_site_fract_z
_atom_site_U_iso_or_equiv
_atom_site_adp_type
_atom_site_occupancy
_atom_site_site_symmetry_order
_atom_site_calc_flag
_atom_site_refinement_flags_posn
_atom_site_refinement_flags_adp
_atom_site_refinement_flags_occupancy
_atom_site_disorder_assembly
_atom_site_disorder_group
O001 O 0.72931(12) 0.53910(16) 0.62662(10) 0.0188(3) Uani 1 1 d . . . . .
H001 H 0.691823 0.442394 0.577920 0.028 Uiso 1 1 calc GR . . . .
O002 O 0.07313(12) 0.78135(19) 0.51139(11) 0.0244(3) Uani 1 1 d . . . . .
O003 O 0.04926(12) 0.90075(19) 0.71178(11) 0.0248(3) Uani 1 1 d . . . . .
N004 N 0.38940(14) 0.75980(19) 0.55684(12) 0.0147(3) Uani 1 1 d . . . . .
N005 N 0.36032(14) 0.9326(2) 0.75114(13) 0.0181(3) Uani 1 1 d . . . . .
N006 N 0.12624(14) 0.84192(19) 0.62076(13) 0.0168(3) Uani 1 1 d . . . . .
N007 N 0.51220(14) 0.9031(2) 0.73044(12) 0.0169(3) Uani 1 1 d . . . . .
H007 H 0.589901 0.946083 0.784973 0.028(5) Uiso 1 1 calc R . . . .
C008 C 0.52937(16) 0.8002(2) 0.61657(14) 0.0141(3) Uani 1 1 d . . . . .
C009 C 0.29466(16) 0.8434(2) 0.64391(14) 0.0144(3) Uani 1 1 d . . . . .
C00A C 0.68353(17) 0.7351(2) 0.57027(15) 0.0179(3) Uani 1 1 d . . . . .
H00A H 0.676596 0.724619 0.471716 0.022 Uiso 1 1 calc R . . . .
H00B H 0.762819 0.841920 0.596806 0.022 Uiso 1 1 calc R . . . .

loop_
_atom_site_aniso_label
_atom_site_aniso_U_11
_atom_site_aniso_U_22
_atom_site_aniso_U_33
_atom_site_aniso_U_23
_atom_site_aniso_U_13
_atom_site_aniso_U_12
O001 0.0151(5) 0.0187(6) 0.0217(6) -0.0017(4) -0.0046(4) 0.0038(4)
O002 0.0156(6) 0.0315(7) 0.0251(6) -0.0084(5) -0.0065(4) 0.0021(4)
O003 0.0160(6) 0.0310(6) 0.0278(6) -0.0073(5) 0.0051(4) 0.0029(4)
N004 0.0118(6) 0.0158(6) 0.0163(6) 0.0006(5) -0.0001(5) 0.0008(4)
N005 0.0132(6) 0.0198(6) 0.0211(7) -0.0026(5) -0.0012(5) 0.0016(5)
N006 0.0119(6) 0.0165(6) 0.0216(6) -0.0005(5) -0.0011(5) 0.0022(5)
N007 0.0114(6) 0.0189(6) 0.0200(6) -0.0028(5) -0.0024(5) 0.0007(4)
C008 0.0127(7) 0.0133(7) 0.0161(7) 0.0020(5) -0.0009(5) 0.0002(5)
C009 0.0122(7) 0.0134(7) 0.0174(7) 0.0008(5) -0.0012(5) 0.0013(5)
C00A 0.0125(7) 0.0197(8) 0.0216(8) 0.0031(6) 0.0016(5) 0.0013(5)

loop_
_atom_type_symbol
_atom_type_description
_atom_type_scat_dispersion_real
_atom_type_scat_dispersion_imag
_atom_type_scat_source
C C 0.0033 0.0016 'International Tables Vol C Tables 4.2.6.8 and 6.1.1.4'
H H 0.0000 0.0000 'International Tables Vol C Tables 4.2.6.8 and 6.1.1.4'
N N 0.0061 0.0033 'International Tables Vol C Tables 4.2.6.8 and 6.1.1.4'
O O 0.0106 0.0060 'International Tables Vol C Tables 4.2.6.8 and 6.1.1.4'

loop_
_geom_angle_atom_site_label_1
_geom_angle_atom_site_label_2
_geom_angle_atom_site_label_3
_geom_angle
_geom_angle_site_symmetry_1
_geom_angle_site_symmetry_3
_geom_angle_publ_flag
C008 N004 C009 101.48(12) . . ?
C009 N005 N007 100.43(12) . . ?
O002 N006 C009 117.03(12) . . ?
O003 N006 O002 125.40(13) . . ?
O003 N006 C009 117.57(12) . . ?
C008 N007 N005 111.35(11) . . ?
N004 C008 N007 109.39(12) . . ?
N004 C008 C00A 126.86(13) . . ?
N007 C008 C00A 123.70(12) . . ?
N004 C009 N006 122.35(12) . . ?
N005 C009 N004 117.35(12) . . ?
N005 C009 N006 120.29(13) . . ?
O001 C00A C008 110.54(12) . . ?

loop_
_geom_bond_atom_site_label_1
_geom_bond_atom_site_label_2
_geom_bond_distance
_geom_bond_site_symmetry_2
_geom_bond_publ_flag
O001 C00A 1.4217(18) . ?
O002 N006 1.2244(16) . ?
O003 N006 1.2238(17) . ?
N004 C008 1.3352(18) . ?
N004 C009 1.3460(18) . ?
N005 N007 1.3511(17) . ?
N005 C009 1.3133(19) . ?
N006 C009 1.4533(18) . ?
N007 C008 1.3364(18) . ?
C008 C00A 1.495(2) . ?
